data_1001709
loop_
_publ_author_name
'Perez, O'
'Leligny, H'
'Grebille, D'
'Labbe, Ph'
'Groult, D'
'Raveau, B'

_publ_section_title
;
X-ray investigation of the incommensurate modulated structure of Bi2+x
Sr3-x Fe2 O9+d
;
_journal_coden_ASTM JCOMEL
_journal_name_full 'Journal of Physics: Condensed Matter'
_journal_page_first 10003
_journal_page_last 10014
_journal_paper_doi 10.1088/0953-8984/7/50/030
_journal_volume 7
_journal_year 1995
_chemical_formula_analytical 'Bi2.31 Sr2.66 Fe2 O11'
_chemical_formula_structural 'Bi2 Sr2.591 Fe2 O11'
_chemical_formula_sum 'Bi2 Fe2 O11 Sr2.591'
_chemical_name_systematic 'Bismuth strontium iron oxide (2/2.6/2/11)'
_space_group_IT_number 69
_symmetry_cell_setting orthorhombic
_symmetry_Int_Tables_number 69
_symmetry_space_group_name_Hall '-F 2 2'
_symmetry_space_group_name_H-M 'F m m m'
_cell_angle_alpha 90
_cell_angle_beta 90
_cell_angle_gamma 90
_cell_formula_units_Z 4
_cell_length_a 5.488(1)
_cell_length_b 5.475(1)
_cell_length_c 31.50899(500)
_cell_volume 946.7
_refine_ls_R_factor_all 0.064
_cod_database_code 1001709

loop_
_symmetry_equiv_pos_as_xyz
x,y,z
x,-y,-z
-x,y,-z
-x,-y,z
-x,-y,-z
-x,y,z
x,-y,z
x,y,-z
x,1/2+y,1/2+z
1/2+x,y,1/2+z
1/2+x,1/2+y,z
x,1/2-y,1/2-z
1/2+x,-y,1/2-z
1/2+x,1/2-y,-z
-x,1/2+y,1/2-z
1/2-x,y,1/2-z
1/2-x,1/2+y,-z
-x,1/2-y,1/2+z
1/2-x,-y,1/2+z
1/2-x,1/2-y,z
-x,1/2-y,1/2-z
1/2-x,-y,1/2-z
1/2-x,1/2-y,-z
-x,1/2+y,1/2+z
1/2-x,y,1/2+z
1/2-x,1/2+y,z
x,1/2-y,1/2+z
1/2+x,-y,1/2+z
1/2+x,1/2-y,z
x,1/2+y,1/2-z
1/2+x,y,1/2-z
1/2+x,1/2+y,-z

loop_
_atom_site_label
_atom_site_type_symbol
_atom_site_symmetry_multiplicity
_atom_site_Wyckoff_symbol
_atom_site_fract_x
_atom_site_fract_y
_atom_site_fract_z
_atom_site_occupancy
_atom_site_attached_hydrogens
_atom_site_calc_flag
Bi1 Bi5+ 16 n 0.0221(6) 0. 0.2028 0.5 0 d
Sr1 Sr2+ 8 i 0.5 0. 0.1176(1) 0.7955(120) 0 d
Sr2 Sr2+ 4 b 0.5 0. 0. 1. 0 d
Fe1 Fe3+ 8 i 0. 0. 0.0607(2) 1. 0 d
O1 O2- 16 j 0.25 0.25 0.0668(6) 1. 0 d
O2 O2- 8 i 0. 0. 0.1389(10) 1. 0 d
O3 O2- 4 a 0. 0. 0. 1. 0 d
O4 O2- 16 n 0.6917(101) 0. 0.1973(11) 1. 0 d

loop_
_atom_type_symbol
_atom_type_oxidation_number
Bi5+ 5.000
Sr2+ 2.000
Fe3+ 3.409
O2- -2.000
